data_4024271
loop_
_publ_author_name
'Wei Li'
'Min Shi'

_publ_section_title
;
A Catalytic Method for the Preparation of Polysubstituted Cyclopentanes:
[3+2] Cycloaddition of Vinylidenecyclopropanes with Activated Olefins
Catalyzed by Triflic Imide
;
_journal_name_full 'Journal of Organic Chemistry'
_journal_page_first 856
_journal_page_last 860
_journal_paper_doi 10.1021/jo802294s
_journal_volume 74
_journal_year 2009
_chemical_formula_sum 'C27 H24 O'
_chemical_formula_weight 364.46
_chemical_name_systematic
; 
 ? 
;
_space_group_IT_number 14
_symmetry_cell_setting monoclinic
_symmetry_space_group_name_Hall '-P 2ybc'
_symmetry_space_group_name_H-M 'P 1 21/c 1'
_atom_sites_solution_hydrogens geom
_atom_sites_solution_primary direct
_atom_sites_solution_secondary difmap
_audit_creation_method SHELXL-97
_cell_angle_alpha 90.00
_cell_angle_beta 94.525(2)
_cell_angle_gamma 90.00
_cell_formula_units_Z 4
_cell_length_a 8.6509(9)
_cell_length_b 23.526(2)
_cell_length_c 9.9925(10)
_cell_measurement_reflns_used 1853
_cell_measurement_temperature 293(2)
_cell_measurement_theta_max 44.828
_cell_measurement_theta_min 4.440
_cell_volume 2027.4(3)
_computing_cell_refinement 'Bruker SMART'
_computing_data_collection 'Bruker SMART'
_computing_data_reduction 'Bruker SHELXTL'
_computing_molecular_graphics 'Bruker SHELXTL'
_computing_publication_material 'Bruker SHELXTL'
_computing_structure_refinement 'SHELXL-97 (Sheldrick, 1997)'
_computing_structure_solution 'SHELXS-97 (Sheldrick, 1990)'
_diffrn_ambient_temperature 293(2)
_diffrn_measured_fraction_theta_full 0.997
_diffrn_measured_fraction_theta_max 0.997
_diffrn_measurement_device_type 'CCD area detector'
_diffrn_measurement_method 'phi and omega scans'
_diffrn_radiation_monochromator graphite
_diffrn_radiation_source 'fine-focus sealed tube'
_diffrn_radiation_type MoK\a
_diffrn_radiation_wavelength 0.71073
_diffrn_reflns_av_R_equivalents 0.1497
_diffrn_reflns_av_sigmaI/netI 0.1150
_diffrn_reflns_limit_h_max 10
_diffrn_reflns_limit_h_min -11
_diffrn_reflns_limit_k_max 22
_diffrn_reflns_limit_k_min -30
_diffrn_reflns_limit_l_max 12
_diffrn_reflns_limit_l_min -12
_diffrn_reflns_number 11866
_diffrn_reflns_theta_full 27.00
_diffrn_reflns_theta_max 27.00
_diffrn_reflns_theta_min 1.73
_exptl_absorpt_coefficient_mu 0.071
_exptl_absorpt_correction_T_max 1.00000
_exptl_absorpt_correction_T_min 0.75446
_exptl_absorpt_correction_type empirical
_exptl_absorpt_process_details sadabs
_exptl_crystal_colour colorless
_exptl_crystal_density_diffrn 1.194
_exptl_crystal_density_method 'not measured'
_exptl_crystal_description prismatic
_exptl_crystal_F_000 776
_exptl_crystal_size_max 0.386
_exptl_crystal_size_mid 0.365
_exptl_crystal_size_min 0.311
_refine_diff_density_max 0.174
_refine_diff_density_min -0.213
_refine_diff_density_rms 0.045
_refine_ls_extinction_method none
_refine_ls_goodness_of_fit_ref 0.959
_refine_ls_hydrogen_treatment constr
_refine_ls_matrix_type full
_refine_ls_number_parameters 255
_refine_ls_number_reflns 4413
_refine_ls_number_restraints 0
_refine_ls_restrained_S_all 0.959
_refine_ls_R_factor_all 0.1098
_refine_ls_R_factor_gt 0.0641
_refine_ls_shift/su_max 0.000
_refine_ls_shift/su_mean 0.000
_refine_ls_structure_factor_coef Fsqd
_refine_ls_weighting_details 'calc w=1/[\s^2^(Fo^2^)+(0.0501P)^2^+0.0000P] where P=(Fo^2^+2Fc^2^)/3'
_refine_ls_weighting_scheme calc
_refine_ls_wR_factor_gt 0.1445
_refine_ls_wR_factor_ref 0.1645
_reflns_number_gt 2573
_reflns_number_total 4413
_reflns_threshold_expression >2sigma(I)
_cod_data_source_file jo802294s_si_001.cif
_cod_data_source_block cd2869
_cod_depositor_comments
;
The following automatic conversions were performed:
'_symmetry_cell_setting' value 'Monoclinic' changed to 'monoclinic'
according to '/home/saulius/struct/CIF-dictionaries/cif_core.dic'
dictionary named 'cif_core.dic' version 2.4.1 from 2010-06-29.

Automatic conversion script
Id: cif_fix_enum 1527 2010-12-29 10:47:43Z saulius 
;
_cod_original_sg_symbol_H-M P2(1)/c
_cod_database_code 4024271

loop_
_symmetry_equiv_pos_as_xyz
'x, y, z'
'-x, y+1/2, -z+1/2'
'-x, -y, -z'
'x, -y-1/2, z-1/2'

loop_
_atom_site_label
_atom_site_type_symbol
_atom_site_fract_x
_atom_site_fract_y
_atom_site_fract_z
_atom_site_U_iso_or_equiv
_atom_site_adp_type
_atom_site_occupancy
_atom_site_symmetry_multiplicity
_atom_site_calc_flag
_atom_site_refinement_flags
_atom_site_disorder_assembly
_atom_site_disorder_group
O1 O 0.8235(3) 0.09141(10) 0.7933(3) 0.1045(8) Uani 1 1 d . . .
C1 C 0.4677(2) 0.26375(8) 0.55439(19) 0.0371(5) Uani 1 1 d . . .
C2 C 0.6166(2) 0.25346(9) 0.6094(2) 0.0441(5) Uani 1 1 d . . .
C3 C 0.7128(2) 0.29951(9) 0.6588(2) 0.0480(6) Uani 1 1 d . . .
C4 C 0.6584(2) 0.35464(8) 0.6480(2) 0.0412(5) Uani 1 1 d . . .
C5 C 0.5084(2) 0.36610(8) 0.58199(19) 0.0379(5) Uani 1 1 d . . .
C6 C 0.4120(2) 0.32053(8) 0.53764(19) 0.0367(5) Uani 1 1 d . . .
C7 C 0.2637(2) 0.33318(9) 0.4732(2) 0.0426(5) Uani 1 1 d . . .
H7 H 0.1981 0.3036 0.4443 0.051 Uiso 1 1 calc R . .
C8 C 0.2158(2) 0.38766(10) 0.4531(2) 0.0510(6) Uani 1 1 d . . .
H8 H 0.1188 0.3950 0.4098 0.061 Uiso 1 1 calc R . .
C9 C 0.3116(2) 0.43274(10) 0.4971(2) 0.0523(6) Uani 1 1 d . . .
H9 H 0.2784 0.4700 0.4830 0.063 Uiso 1 1 calc R . .
C10 C 0.4535(2) 0.42219(9) 0.5608(2) 0.0462(5) Uani 1 1 d . . .
H10 H 0.5157 0.4525 0.5910 0.055 Uiso 1 1 calc R . .
C11 C 0.3590(2) 0.21565(8) 0.5162(2) 0.0392(5) Uani 1 1 d . . .
C12 C 0.2511(2) 0.19930(9) 0.6045(2) 0.0518(6) Uani 1 1 d . . .
H12 H 0.2470 0.2184 0.6855 0.062 Uiso 1 1 calc R . .
C13 C 0.1496(2) 0.15488(11) 0.5735(2) 0.0586(7) Uani 1 1 d . . .
H13 H 0.0782 0.1441 0.6336 0.070 Uiso 1 1 calc R . .
C14 C 0.1550(3) 0.12679(10) 0.4533(3) 0.0577(6) Uani 1 1 d . . .
H14 H 0.0874 0.0968 0.4324 0.069 Uiso 1 1 calc R . .
C15 C 0.2592(3) 0.14284(10) 0.3645(2) 0.0575(6) Uani 1 1 d . . .
H15 H 0.2615 0.1240 0.2829 0.069 Uiso 1 1 calc R . .
C16 C 0.3617(2) 0.18710(9) 0.3958(2) 0.0488(6) Uani 1 1 d . . .
H16 H 0.4327 0.1976 0.3352 0.059 Uiso 1 1 calc R . .
C17 C 0.6754(2) 0.19332(9) 0.6211(2) 0.0478(6) Uani 1 1 d . . .
H17A H 0.7863 0.1932 0.6126 0.057 Uiso 1 1 calc R . .
H17B H 0.6267 0.1710 0.5478 0.057 Uiso 1 1 calc R . .
C18 C 0.6428(3) 0.16529(10) 0.7547(2) 0.0587(6) Uani 1 1 d . . .
H18A H 0.6980 0.1855 0.8283 0.070 Uiso 1 1 calc R . .
H18B H 0.5327 0.1673 0.7667 0.070 Uiso 1 1 calc R . .
C19 C 0.6937(3) 0.10429(11) 0.7558(3) 0.0631(7) Uani 1 1 d . . .
C20 C 0.5774(4) 0.06152(13) 0.7041(4) 0.1040(11) Uani 1 1 d . . .
H20A H 0.6238 0.0244 0.7076 0.126 Uiso 1 1 calc R . .
H20B H 0.5426 0.0705 0.6129 0.126 Uiso 1 1 calc R . .
H20C H 0.4906 0.0620 0.7584 0.126 Uiso 1 1 calc R . .
C21 C 0.8728(3) 0.28731(11) 0.7261(3) 0.0790(9) Uani 1 1 d . . .
H21A H 0.9424 0.2781 0.6590 0.108 Uiso 1 1 calc R . .
H21B H 0.8670 0.2558 0.7866 0.108 Uiso 1 1 calc R . .
H21C H 0.9103 0.3203 0.7752 0.108 Uiso 1 1 calc R . .
C22 C 0.7525(2) 0.40342(8) 0.7048(2) 0.0431(5) Uani 1 1 d . . .
C23 C 0.7131(3) 0.43017(10) 0.8200(2) 0.0561(6) Uani 1 1 d . . .
H23 H 0.6296 0.4167 0.8640 0.067 Uiso 1 1 calc R . .
C24 C 0.7955(3) 0.47654(10) 0.8710(3) 0.0626(7) Uani 1 1 d . . .
H24 H 0.7677 0.4940 0.9490 0.075 Uiso 1 1 calc R . .
C25 C 0.9183(3) 0.49695(10) 0.8068(3) 0.0572(7) Uani 1 1 d . . .
H25 H 0.9736 0.5283 0.8409 0.069 Uiso 1 1 calc R . .
C26 C 0.9589(3) 0.47117(10) 0.6934(3) 0.0558(6) Uani 1 1 d . . .
H26 H 1.0422 0.4850 0.6498 0.067 Uiso 1 1 calc R . .
C27 C 0.8778(2) 0.42454(9) 0.6421(2) 0.0507(6) Uani 1 1 d . . .
H27 H 0.9074 0.4071 0.5646 0.061 Uiso 1 1 calc R . .

loop_
_atom_site_aniso_label
_atom_site_aniso_U_11
_atom_site_aniso_U_22
_atom_site_aniso_U_33
_atom_site_aniso_U_23
_atom_site_aniso_U_13
_atom_site_aniso_U_12
O1 0.0940(16) 0.1049(18) 0.121(2) 0.0116(14) -0.0144(15) 0.0533(13)
C1 0.0371(11) 0.0350(12) 0.0391(11) -0.0024(9) 0.0034(9) 0.0014(8)
C2 0.0431(12) 0.0364(13) 0.0529(14) -0.0033(10) 0.0039(10) 0.0024(9)
C3 0.0379(12) 0.0380(13) 0.0673(15) -0.0035(11) -0.0015(10) -0.0001(9)
C4 0.0382(12) 0.0350(12) 0.0502(13) -0.0016(10) 0.0027(9) -0.0017(9)
C5 0.0363(11) 0.0370(12) 0.0410(11) 0.0010(9) 0.0061(9) 0.0004(8)
C6 0.0367(11) 0.0387(12) 0.0351(11) 0.0002(9) 0.0062(8) 0.0005(8)
C7 0.0361(11) 0.0461(14) 0.0453(12) -0.0006(10) 0.0012(9) -0.0007(9)
C8 0.0389(12) 0.0584(16) 0.0549(14) 0.0098(12) -0.0013(10) 0.0098(11)
C9 0.0479(13) 0.0428(14) 0.0662(16) 0.0109(11) 0.0042(11) 0.0089(10)
C10 0.0458(13) 0.0356(13) 0.0576(14) 0.0014(10) 0.0059(10) -0.0004(9)
C11 0.0379(11) 0.0359(12) 0.0434(12) 0.0031(9) 0.0007(9) -0.0002(9)
C12 0.0513(13) 0.0536(15) 0.0511(14) -0.0068(11) 0.0083(11) -0.0090(11)
C13 0.0488(14) 0.0644(17) 0.0635(16) 0.0031(13) 0.0092(12) -0.0135(11)
C14 0.0560(15) 0.0457(15) 0.0693(17) -0.0027(13) -0.0078(12) -0.0168(11)
C15 0.0656(16) 0.0525(16) 0.0533(14) -0.0126(12) -0.0024(12) -0.0098(12)
C16 0.0504(13) 0.0496(15) 0.0470(13) -0.0021(11) 0.0074(10) -0.0031(10)
C17 0.0413(12) 0.0437(14) 0.0586(14) -0.0085(11) 0.0046(10) 0.0025(9)
C18 0.0585(15) 0.0552(16) 0.0623(16) -0.0034(12) 0.0043(12) 0.0107(11)
C19 0.0687(17) 0.0575(17) 0.0639(17) 0.0079(13) 0.0114(13) 0.0184(14)
C20 0.124(3) 0.065(2) 0.108(3) -0.0013(19) 0.046(2) -0.0272(19)
C21 0.0510(15) 0.0502(16) 0.130(3) -0.0036(16) -0.0278(16) 0.0036(12)
C22 0.0381(11) 0.0330(12) 0.0576(14) 0.0040(10) -0.0010(10) 0.0018(9)
C23 0.0540(14) 0.0520(15) 0.0629(16) -0.0042(12) 0.0088(12) -0.0094(11)
C24 0.0624(16) 0.0557(17) 0.0694(17) -0.0153(13) 0.0031(13) -0.0050(12)
C25 0.0507(14) 0.0383(14) 0.0791(19) 0.0001(12) -0.0163(13) -0.0058(10)
C26 0.0396(13) 0.0544(16) 0.0721(17) 0.0083(13) -0.0032(11) -0.0072(10)
C27 0.0406(12) 0.0481(14) 0.0634(15) -0.0020(11) 0.0040(11) -0.0031(10)

loop_
_atom_type_symbol
_atom_type_description
_atom_type_scat_dispersion_real
_atom_type_scat_dispersion_imag
_atom_type_scat_source
C C 0.0033 0.0016 'International Tables Vol C Tables 4.2.6.8 and 6.1.1.4'
H H 0.0000 0.0000 'International Tables Vol C Tables 4.2.6.8 and 6.1.1.4'
O O 0.0106 0.0060 'International Tables Vol C Tables 4.2.6.8 and 6.1.1.4'

loop_
_geom_angle_atom_site_label_1
_geom_angle_atom_site_label_2
_geom_angle_atom_site_label_3
_geom_angle
_geom_angle_site_symmetry_1
_geom_angle_site_symmetry_3
_geom_angle_publ_flag
C2 C1 C6 120.47(17) . . ?
C2 C1 C11 120.97(17) . . ?
C6 C1 C11 118.51(17) . . ?
C1 C2 C3 120.22(18) . . ?
C1 C2 C17 119.63(18) . . ?
C3 C2 C17 120.12(18) . . ?
C4 C3 C2 119.96(19) . . ?
C4 C3 C21 120.35(19) . . ?
C2 C3 C21 119.68(19) . . ?
C3 C4 C5 120.19(18) . . ?
C3 C4 C22 121.35(18) . . ?
C5 C4 C22 118.47(17) . . ?
C6 C5 C10 118.69(18) . . ?
C6 C5 C4 119.58(18) . . ?
C10 C5 C4 121.73(18) . . ?
C5 C6 C7 118.33(18) . . ?
C5 C6 C1 119.34(18) . . ?
C7 C6 C1 122.29(18) . . ?
C8 C7 C6 121.2(2) . . ?
C8 C7 H7 119.4 . . ?
C6 C7 H7 119.4 . . ?
C7 C8 C9 120.3(2) . . ?
C7 C8 H8 119.8 . . ?
C9 C8 H8 119.8 . . ?
C10 C9 C8 120.0(2) . . ?
C10 C9 H9 120.0 . . ?
C8 C9 H9 120.0 . . ?
C9 C10 C5 121.4(2) . . ?
C9 C10 H10 119.3 . . ?
C5 C10 H10 119.3 . . ?
C16 C11 C12 118.50(19) . . ?
C16 C11 C1 122.38(18) . . ?
C12 C11 C1 119.12(18) . . ?
C13 C12 C11 120.9(2) . . ?
C13 C12 H12 119.5 . . ?
C11 C12 H12 119.5 . . ?
C14 C13 C12 119.6(2) . . ?
C14 C13 H13 120.2 . . ?
C12 C13 H13 120.2 . . ?
C15 C14 C13 120.2(2) . . ?
C15 C14 H14 119.9 . . ?
C13 C14 H14 119.9 . . ?
C14 C15 C16 120.2(2) . . ?
C14 C15 H15 119.9 . . ?
C16 C15 H15 119.9 . . ?
C11 C16 C15 120.5(2) . . ?
C11 C16 H16 119.7 . . ?
C15 C16 H16 119.7 . . ?
C2 C17 C18 112.80(17) . . ?
C2 C17 H17A 109.0 . . ?
C18 C17 H17A 109.0 . . ?
C2 C17 H17B 109.0 . . ?
C18 C17 H17B 109.0 . . ?
H17A C17 H17B 107.8 . . ?
C19 C18 C17 110.08(19) . . ?
C19 C18 H18A 109.6 . . ?
C17 C18 H18A 109.6 . . ?
C19 C18 H18B 109.6 . . ?
C17 C18 H18B 109.6 . . ?
H18A C18 H18B 108.2 . . ?
O1 C19 C20 122.1(3) . . ?
O1 C19 C18 120.9(3) . . ?
C20 C19 C18 117.0(2) . . ?
C19 C20 H20A 109.5 . . ?
C19 C20 H20B 109.5 . . ?
H20A C20 H20B 109.5 . . ?
C19 C20 H20C 109.5 . . ?
H20A C20 H20C 109.5 . . ?
H20B C20 H20C 109.5 . . ?
C3 C21 H21A 109.5 . . ?
C3 C21 H21B 109.5 . . ?
H21A C21 H21B 109.5 . . ?
C3 C21 H21C 109.5 . . ?
H21A C21 H21C 109.5 . . ?
H21B C21 H21C 109.5 . . ?
C23 C22 C27 117.9(2) . . ?
C23 C22 C4 120.35(19) . . ?
C27 C22 C4 121.7(2) . . ?
C22 C23 C24 121.0(2) . . ?
C22 C23 H23 119.5 . . ?
C24 C23 H23 119.5 . . ?
C25 C24 C23 120.1(2) . . ?
C25 C24 H24 119.9 . . ?
C23 C24 H24 119.9 . . ?
C26 C25 C24 119.7(2) . . ?
C26 C25 H25 120.1 . . ?
C24 C25 H25 120.1 . . ?
C25 C26 C27 120.6(2) . . ?
C25 C26 H26 119.7 . . ?
C27 C26 H26 119.7 . . ?
C26 C27 C22 120.7(2) . . ?
C26 C27 H27 119.7 . . ?
C22 C27 H27 119.7 . . ?

loop_
_geom_bond_atom_site_label_1
_geom_bond_atom_site_label_2
_geom_bond_distance
_geom_bond_site_symmetry_2
_geom_bond_publ_flag
O1 C19 1.195(3) . ?
C1 C2 1.381(3) . ?
C1 C6 1.425(3) . ?
C1 C11 1.501(3) . ?
C2 C3 1.430(3) . ?
C2 C17 1.505(3) . ?
C3 C4 1.381(3) . ?
C3 C21 1.518(3) . ?
C4 C5 1.434(3) . ?
C4 C22 1.493(3) . ?
C5 C6 1.408(3) . ?
C5 C10 1.413(3) . ?
C6 C7 1.421(3) . ?
C7 C8 1.357(3) . ?
C7 H7 0.9300 . ?
C8 C9 1.396(3) . ?
C8 H8 0.9300 . ?
C9 C10 1.360(3) . ?
C9 H9 0.9300 . ?
C10 H10 0.9300 . ?
C11 C16 1.380(3) . ?
C11 C12 1.388(3) . ?
C12 C13 1.384(3) . ?
C12 H12 0.9300 . ?
C13 C14 1.374(3) . ?
C13 H13 0.9300 . ?
C14 C15 1.367(3) . ?
C14 H14 0.9300 . ?
C15 C16 1.387(3) . ?
C15 H15 0.9300 . ?
C16 H16 0.9300 . ?
C17 C18 1.534(3) . ?
C17 H17A 0.9700 . ?
C17 H17B 0.9700 . ?
C18 C19 1.501(3) . ?
C18 H18A 0.9700 . ?
C18 H18B 0.9700 . ?
C19 C20 1.486(4) . ?
C20 H20A 0.9600 . ?
C20 H20B 0.9600 . ?
C20 H20C 0.9600 . ?
C21 H21A 0.9600 . ?
C21 H21B 0.9600 . ?
C21 H21C 0.9600 . ?
C22 C23 1.378(3) . ?
C22 C27 1.386(3) . ?
C23 C24 1.379(3) . ?
C23 H23 0.9300 . ?
C24 C25 1.371(3) . ?
C24 H24 0.9300 . ?
C25 C26 1.356(3) . ?
C25 H25 0.9300 . ?
C26 C27 1.379(3) . ?
C26 H26 0.9300 . ?
C27 H27 0.9300 . ?

loop_
_geom_torsion_atom_site_label_1
_geom_torsion_atom_site_label_2
_geom_torsion_atom_site_label_3
_geom_torsion_atom_site_label_4
_geom_torsion
_geom_torsion_site_symmetry_1
_geom_torsion_site_symmetry_2
_geom_torsion_site_symmetry_3
_geom_torsion_site_symmetry_4
_geom_torsion_publ_flag
C6 C1 C2 C3 4.4(3) . . . . ?
C11 C1 C2 C3 -173.10(19) . . . . ?
C6 C1 C2 C17 -177.54(18) . . . . ?
C11 C1 C2 C17 5.0(3) . . . . ?
C1 C2 C3 C4 -1.9(3) . . . . ?
C17 C2 C3 C4 -180.0(2) . . . . ?
C1 C2 C3 C21 176.6(2) . . . . ?
C17 C2 C3 C21 -1.5(3) . . . . ?
C2 C3 C4 C5 -2.8(3) . . . . ?
C21 C3 C4 C5 178.8(2) . . . . ?
C2 C3 C4 C22 176.8(2) . . . . ?
C21 C3 C4 C22 -1.7(3) . . . . ?
C3 C4 C5 C6 5.0(3) . . . . ?
C22 C4 C5 C6 -174.64(18) . . . . ?
C3 C4 C5 C10 -175.5(2) . . . . ?
C22 C4 C5 C10 4.9(3) . . . . ?
C10 C5 C6 C7 0.1(3) . . . . ?
C4 C5 C6 C7 179.66(17) . . . . ?
C10 C5 C6 C1 177.97(17) . . . . ?
C4 C5 C6 C1 -2.5(3) . . . . ?
C2 C1 C6 C5 -2.1(3) . . . . ?
C11 C1 C6 C5 175.37(17) . . . . ?
C2 C1 C6 C7 175.62(18) . . . . ?
C11 C1 C6 C7 -6.9(3) . . . . ?
C5 C6 C7 C8 0.7(3) . . . . ?
C1 C6 C7 C8 -177.05(19) . . . . ?
C6 C7 C8 C9 -0.8(3) . . . . ?
C7 C8 C9 C10 -0.1(3) . . . . ?
C8 C9 C10 C5 1.0(3) . . . . ?
C6 C5 C10 C9 -1.0(3) . . . . ?
C4 C5 C10 C9 179.5(2) . . . . ?
C2 C1 C11 C16 -82.7(3) . . . . ?
C6 C1 C11 C16 99.8(2) . . . . ?
C2 C1 C11 C12 97.7(2) . . . . ?
C6 C1 C11 C12 -79.8(2) . . . . ?
C16 C11 C12 C13 0.8(3) . . . . ?
C1 C11 C12 C13 -179.5(2) . . . . ?
C11 C12 C13 C14 -0.4(4) . . . . ?
C12 C13 C14 C15 -0.4(4) . . . . ?
C13 C14 C15 C16 0.8(4) . . . . ?
C12 C11 C16 C15 -0.4(3) . . . . ?
C1 C11 C16 C15 179.9(2) . . . . ?
C14 C15 C16 C11 -0.4(4) . . . . ?
C1 C2 C17 C18 -90.0(2) . . . . ?
C3 C2 C17 C18 88.1(2) . . . . ?
C2 C17 C18 C19 175.90(19) . . . . ?
C17 C18 C19 O1 88.1(3) . . . . ?
C17 C18 C19 C20 -89.9(3) . . . . ?
C3 C4 C22 C23 -106.2(2) . . . . ?
C5 C4 C22 C23 73.4(3) . . . . ?
C3 C4 C22 C27 76.1(3) . . . . ?
C5 C4 C22 C27 -104.4(2) . . . . ?
C27 C22 C23 C24 0.1(3) . . . . ?
C4 C22 C23 C24 -177.7(2) . . . . ?
C22 C23 C24 C25 0.3(4) . . . . ?
C23 C24 C25 C26 -0.3(4) . . . . ?
C24 C25 C26 C27 -0.1(4) . . . . ?
C25 C26 C27 C22 0.5(3) . . . . ?
C23 C22 C27 C26 -0.6(3) . . . . ?
C4 C22 C27 C26 177.2(2) . . . . ?

loop_
_cod_related_entry_id
_cod_related_entry_database
_cod_related_entry_code
1 ChemSpider 30658875
